data_7012033
loop_
_publ_author_name
'Balakrishna, Maravanji S.'
'Panda, Rashmishree'
'Mague, Joel T.'

_publ_section_title
;
 Synthesis and derivatization, structures and transition metal
 chemistry of a new large bite bis(phosphinite) derived from
 bis(2-hydroxy-1-naphthyl)methane
;
_journal_issue 24
_journal_name_full 'Journal of the Chemical Society, Dalton Transactions'
_journal_page_first 4617
_journal_paper_doi 10.1039/b206994f
_journal_year 2002
_chemical_formula_sum 'C45 H34 O2 P2 Se2'
_chemical_formula_weight 826.58
_chemical_name_systematic
; 
? 
;
_space_group_IT_number 15
_symmetry_cell_setting monoclinic
_symmetry_space_group_name_Hall '-C 2yc'
_symmetry_space_group_name_H-M 'C 1 2/c 1'
_atom_sites_solution_hydrogens geom
_atom_sites_solution_primary direct
_atom_sites_solution_secondary difmap
_audit_creation_method SHELXL-97
_cell_angle_alpha 90.00
_cell_angle_beta 99.753(8)
_cell_angle_gamma 90.00
_cell_formula_units_Z 8
_cell_length_a 44.656(3)
_cell_length_b 11.1275(9)
_cell_length_c 15.5265(18)
_cell_measurement_reflns_used 25
_cell_measurement_temperature 293(2)
_cell_measurement_theta_max 22.97
_cell_measurement_theta_min 18.60
_cell_volume 7603.8(12)
_computing_cell_refinement 'CAD-4 Software (Enraf-Nonius, 1989)'
_computing_data_collection 'CAD-4 Software (Enraf-Nonius, 1989)'
_computing_molecular_graphics 'SHELXTL (Bruker AXS, 1997)'
_computing_publication_material 'SHELXTL (Bruker AXS, 1997)'
_computing_structure_refinement 'SHELXL-97 (Sheldrick, 1997)'
_computing_structure_solution 'SHELXS-97 (Sheldrick, 1990)'
_diffrn_ambient_temperature 293(2)
_diffrn_measured_fraction_theta_full 0.999
_diffrn_measured_fraction_theta_max 0.999
_diffrn_measurement_device_type 'Enraf-Nonius CAD-4'
_diffrn_measurement_method '\w scans'
_diffrn_radiation_monochromator graphite
_diffrn_radiation_source 'fine-focus sealed tube'
_diffrn_radiation_type MoK\a
_diffrn_radiation_wavelength 0.71073
_diffrn_reflns_av_R_equivalents 0.0232
_diffrn_reflns_av_sigmaI/netI 0.0489
_diffrn_reflns_limit_h_max 53
_diffrn_reflns_limit_h_min 0
_diffrn_reflns_limit_k_max 13
_diffrn_reflns_limit_k_min 0
_diffrn_reflns_limit_l_max 18
_diffrn_reflns_limit_l_min -18
_diffrn_reflns_number 6871
_diffrn_reflns_theta_full 25.09
_diffrn_reflns_theta_max 25.09
_diffrn_reflns_theta_min 1.85
_diffrn_standards_decay_% 5.0
_diffrn_standards_interval_time 120
_diffrn_standards_number 2
_exptl_absorpt_coefficient_mu 2.067
_exptl_absorpt_correction_T_max 0.4679
_exptl_absorpt_correction_T_min 0.3784
_exptl_absorpt_correction_type empirical
_exptl_absorpt_process_details '\y scans (North, et al., 1968)'
_exptl_crystal_colour colourless
_exptl_crystal_density_diffrn 1.444
_exptl_crystal_density_method 'not measured'
_exptl_crystal_description plate
_exptl_crystal_F_000 3344
_exptl_crystal_size_max 0.40
_exptl_crystal_size_mid 0.40
_exptl_crystal_size_min 0.23
_refine_diff_density_max 0.464
_refine_diff_density_min -0.475
_refine_diff_density_rms 0.055
_refine_ls_extinction_method none
_refine_ls_goodness_of_fit_ref 1.011
_refine_ls_hydrogen_treatment constr
_refine_ls_matrix_type full
_refine_ls_number_parameters 460
_refine_ls_number_reflns 6778
_refine_ls_number_restraints 0
_refine_ls_restrained_S_all 1.011
_refine_ls_R_factor_all 0.0889
_refine_ls_R_factor_gt 0.0353
_refine_ls_shift/su_max 0.003
_refine_ls_shift/su_mean 0.000
_refine_ls_structure_factor_coef Fsqd
_refine_ls_weighting_details 'calc w=1/[\s^2^(Fo^2^)+(0.0529P)^2^+5.6129P] where P=(Fo^2^+2Fc^2^)/3'
_refine_ls_weighting_scheme calc
_refine_ls_wR_factor_gt 0.0938
_refine_ls_wR_factor_ref 0.1078
_reflns_number_gt 4413
_reflns_number_total 6778
_reflns_threshold_expression >2sigma(I)
_cod_data_source_file b206994f.txt
_cod_data_source_block msb102
_cod_depositor_comments
;
The following automatic conversions were performed:
'_symmetry_cell_setting' value 'Monoclinic' changed to 'monoclinic'
according to '/home/saulius/struct/CIF-dictionaries/cif_core.dic'
dictionary named 'cif_core.dic' version 2.4.1 from 2010-06-29.

Automatic conversion script
Id: cif_fix_enum 1527 2010-12-29 10:47:43Z saulius 
;
_cod_original_cell_volume 7603.7(12)
_cod_original_sg_symbol_H-M C2/c
_cod_database_code 7012033
_computing_data-reduction 'XCAD4 (Harms, 1996)'

loop_
_symmetry_equiv_pos_as_xyz
'x, y, z'
'-x, y, -z+1/2'
'x+1/2, y+1/2, z'
'-x+1/2, y+1/2, -z+1/2'
'-x, -y, -z'
'x, -y, z-1/2'
'-x+1/2, -y+1/2, -z'
'x+1/2, -y+1/2, z-1/2'

loop_
_atom_site_label
_atom_site_type_symbol
_atom_site_fract_x
_atom_site_fract_y
_atom_site_fract_z
_atom_site_U_iso_or_equiv
_atom_site_adp_type
_atom_site_occupancy
_atom_site_symmetry_multiplicity
_atom_site_calc_flag
_atom_site_refinement_flags
_atom_site_disorder_assembly
_atom_site_disorder_group
Se1 Se 0.223106(9) 0.40255(4) 0.23928(3) 0.06735(14) Uani 1 1 d . . .
Se2 Se 0.045656(12) 0.92582(4) 0.38059(3) 0.08213(16) Uani 1 1 d . . .
P1 P 0.189924(18) 0.32639(7) 0.30048(5) 0.04282(19) Uani 1 1 d . . .
P2 P 0.055607(19) 0.76941(7) 0.45186(5) 0.0461(2) Uani 1 1 d . . .
O1 O 0.15779(5) 0.39739(18) 0.29263(14) 0.0485(5) Uani 1 1 d . . .
O2 O 0.08743(5) 0.70500(19) 0.44477(14) 0.0518(6) Uani 1 1 d . . .
C1 C 0.17793(7) 0.1776(3) 0.26441(19) 0.0426(7) Uani 1 1 d . . .
C2 C 0.14847(8) 0.1406(3) 0.2626(2) 0.0613(9) Uani 1 1 d . . .
H2 H 0.1340 0.1957 0.2739 0.074 Uiso 1 1 calc R . .
C3 C 0.14019(9) 0.0228(4) 0.2444(3) 0.0709(11) Uani 1 1 d . . .
H3 H 0.1202 -0.0012 0.2433 0.085 Uiso 1 1 calc R . .
C4 C 0.16148(10) -0.0594(3) 0.2279(2) 0.0665(10) Uani 1 1 d . . .
H4 H 0.1560 -0.1391 0.2161 0.080 Uiso 1 1 calc R . .
C5 C 0.19068(9) -0.0237(3) 0.2288(2) 0.0655(10) Uani 1 1 d . . .
H5 H 0.2050 -0.0794 0.2173 0.079 Uiso 1 1 calc R . .
C6 C 0.19934(8) 0.0948(3) 0.2468(2) 0.0546(8) Uani 1 1 d . . .
H6 H 0.2193 0.1185 0.2470 0.065 Uiso 1 1 calc R . .
C7 C 0.19930(7) 0.3186(3) 0.4180(2) 0.0452(7) Uani 1 1 d . . .
C8 C 0.22353(9) 0.3818(3) 0.4629(2) 0.0677(10) Uani 1 1 d . . .
H8 H 0.2355 0.4281 0.4323 0.081 Uiso 1 1 calc R . .
C9 C 0.23014(11) 0.3770(4) 0.5530(3) 0.0816(13) Uani 1 1 d . . .
H9 H 0.2468 0.4190 0.5826 0.098 Uiso 1 1 calc R . .
C10 C 0.21239(11) 0.3109(4) 0.5989(3) 0.0754(12) Uani 1 1 d . . .
H10 H 0.2166 0.3091 0.6596 0.091 Uiso 1 1 calc R . .
C11 C 0.18855(11) 0.2480(4) 0.5549(3) 0.0830(13) Uani 1 1 d . . .
H11 H 0.1766 0.2026 0.5862 0.100 Uiso 1 1 calc R . .
C12 C 0.18175(9) 0.2499(4) 0.4650(2) 0.0709(11) Uani 1 1 d . . .
H12 H 0.1655 0.2055 0.4359 0.085 Uiso 1 1 calc R . .
C13 C 0.14417(7) 0.4773(3) 0.22877(18) 0.0392(7) Uani 1 1 d . . .
C14 C 0.14660(8) 0.4605(3) 0.1407(2) 0.0528(8) Uani 1 1 d . . .
H14 H 0.1577 0.3965 0.1239 0.063 Uiso 1 1 calc R . .
C15 C 0.13262(9) 0.5385(4) 0.0810(2) 0.0628(10) Uani 1 1 d . . .
H15 H 0.1348 0.5290 0.0229 0.075 Uiso 1 1 calc R . .
C16 C 0.11484(8) 0.6341(3) 0.1034(2) 0.0549(8) Uani 1 1 d . . .
C17 C 0.09963(10) 0.7156(4) 0.0407(2) 0.0790(12) Uani 1 1 d . . .
H17 H 0.1019 0.7076 -0.0175 0.095 Uiso 1 1 calc R . .
C18 C 0.08193(11) 0.8044(4) 0.0633(3) 0.0843(13) Uani 1 1 d . . .
H18 H 0.0726 0.8582 0.0212 0.101 Uiso 1 1 calc R . .
C19 C 0.07753(9) 0.8156(3) 0.1504(3) 0.0715(11) Uani 1 1 d . . .
H19 H 0.0645 0.8743 0.1653 0.086 Uiso 1 1 calc R . .
C20 C 0.09228(7) 0.7410(3) 0.2133(2) 0.0521(8) Uani 1 1 d . . .
H20 H 0.0896 0.7509 0.2709 0.062 Uiso 1 1 calc R . .
C21 C 0.11166(6) 0.6485(3) 0.19236(18) 0.0398(7) Uani 1 1 d . . .
C22 C 0.12769(6) 0.5696(2) 0.25693(17) 0.0341(6) Uani 1 1 d . . .
C23 C 0.12514(7) 0.5803(2) 0.35283(18) 0.0375(6) Uani 1 1 d . . .
H23A H 0.1367 0.5148 0.3835 0.045 Uiso 1 1 calc R . .
H23B H 0.1040 0.5673 0.3578 0.045 Uiso 1 1 calc R . .
C24 C 0.13537(6) 0.6959(2) 0.40136(17) 0.0365(6) Uani 1 1 d . . .
C25 C 0.16566(6) 0.7400(3) 0.40896(18) 0.0405(7) Uani 1 1 d . . .
C26 C 0.18815(7) 0.6811(3) 0.3698(2) 0.0465(7) Uani 1 1 d . . .
H26 H 0.1831 0.6117 0.3373 0.056 Uiso 1 1 calc R . .
C27 C 0.21728(8) 0.7254(3) 0.3793(2) 0.0590(9) Uani 1 1 d . . .
H27 H 0.2316 0.6857 0.3528 0.071 Uiso 1 1 calc R . .
C28 C 0.22561(8) 0.8291(4) 0.4281(2) 0.0646(10) Uani 1 1 d . . .
H28 H 0.2454 0.8578 0.4344 0.078 Uiso 1 1 calc R . .
C29 C 0.20467(8) 0.8879(3) 0.4664(2) 0.0611(9) Uani 1 1 d . . .
H29 H 0.2103 0.9572 0.4986 0.073 Uiso 1 1 calc R . .
C30 C 0.17455(7) 0.8458(3) 0.45837(19) 0.0474(7) Uani 1 1 d . . .
C31 C 0.15296(9) 0.9034(3) 0.5008(2) 0.0623(10) Uani 1 1 d . . .
H31 H 0.1584 0.9731 0.5327 0.075 Uiso 1 1 calc R . .
C32 C 0.12462(8) 0.8598(3) 0.4961(2) 0.0586(9) Uani 1 1 d . . .
H32 H 0.1108 0.8977 0.5257 0.070 Uiso 1 1 calc R . .
C33 C 0.11611(7) 0.7564(3) 0.44613(19) 0.0432(7) Uani 1 1 d . . .
C34 C 0.05644(7) 0.7866(3) 0.5682(2) 0.0437(7) Uani 1 1 d . . .
C35 C 0.03733(8) 0.8685(3) 0.5982(2) 0.0599(9) Uani 1 1 d . . .
H35 H 0.0249 0.9178 0.5590 0.072 Uiso 1 1 calc R . .
C36 C 0.03663(11) 0.8769(4) 0.6871(3) 0.0762(12) Uani 1 1 d . . .
H36 H 0.0239 0.9326 0.7073 0.091 Uiso 1 1 calc R . .
C37 C 0.05436(10) 0.8043(4) 0.7445(3) 0.0727(11) Uani 1 1 d . . .
H37 H 0.0536 0.8098 0.8039 0.087 Uiso 1 1 calc R . .
C38 C 0.07338(8) 0.7233(4) 0.7160(2) 0.0666(10) Uani 1 1 d . . .
H38 H 0.0856 0.6743 0.7559 0.080 Uiso 1 1 calc R . .
C39 C 0.07447(8) 0.7142(3) 0.6273(2) 0.0578(9) Uani 1 1 d . . .
H39 H 0.0874 0.6589 0.6079 0.069 Uiso 1 1 calc R . .
C40 C 0.03121(7) 0.6435(3) 0.4177(2) 0.0492(8) Uani 1 1 d . . .
C41 C 0.04087(9) 0.5276(3) 0.4401(2) 0.0619(9) Uani 1 1 d . . .
H41 H 0.0600 0.5154 0.4735 0.074 Uiso 1 1 calc R . .
C42 C 0.02255(10) 0.4301(4) 0.4138(3) 0.0736(11) Uani 1 1 d . . .
H42 H 0.0294 0.3526 0.4285 0.088 Uiso 1 1 calc R . .
C43 C -0.00541(11) 0.4478(5) 0.3663(3) 0.0826(13) Uani 1 1 d . . .
H43 H -0.0176 0.3819 0.3478 0.099 Uiso 1 1 calc R . .
C44 C -0.01590(10) 0.5604(5) 0.3453(3) 0.0945(15) Uani 1 1 d . . .
H44 H -0.0354 0.5712 0.3138 0.113 Uiso 1 1 calc R . .
C45 C 0.00248(9) 0.6599(4) 0.3710(3) 0.0741(11) Uani 1 1 d . . .
H45 H -0.0047 0.7370 0.3566 0.089 Uiso 1 1 calc R . .

loop_
_atom_site_aniso_label
_atom_site_aniso_U_11
_atom_site_aniso_U_22
_atom_site_aniso_U_33
_atom_site_aniso_U_23
_atom_site_aniso_U_13
_atom_site_aniso_U_12
Se1 0.0649(2) 0.0682(3) 0.0764(3) 0.0086(2) 0.0334(2) -0.0065(2)
Se2 0.1196(4) 0.0554(2) 0.0706(3) 0.01201(19) 0.0138(3) 0.0034(2)
P1 0.0465(4) 0.0376(4) 0.0468(4) 0.0013(3) 0.0150(4) 0.0025(4)
P2 0.0511(5) 0.0444(4) 0.0458(5) -0.0057(4) 0.0171(4) -0.0028(4)
O1 0.0580(14) 0.0409(11) 0.0509(12) 0.0092(9) 0.0217(10) 0.0130(10)
O2 0.0490(12) 0.0491(12) 0.0640(14) -0.0154(10) 0.0286(11) -0.0077(10)
C1 0.0483(18) 0.0377(16) 0.0414(16) -0.0008(13) 0.0064(13) 0.0053(14)
C2 0.054(2) 0.054(2) 0.076(2) -0.0113(18) 0.0141(18) 0.0023(17)
C3 0.071(3) 0.062(2) 0.083(3) -0.013(2) 0.020(2) -0.018(2)
C4 0.097(3) 0.045(2) 0.057(2) -0.0093(17) 0.011(2) -0.012(2)
C5 0.079(3) 0.050(2) 0.065(2) -0.0127(18) 0.007(2) 0.018(2)
C6 0.0505(19) 0.054(2) 0.057(2) -0.0093(16) 0.0041(16) 0.0066(16)
C7 0.0525(19) 0.0368(15) 0.0464(17) -0.0028(14) 0.0081(15) 0.0035(15)
C8 0.080(3) 0.059(2) 0.061(2) 0.0015(18) 0.005(2) -0.017(2)
C9 0.105(3) 0.064(2) 0.067(3) -0.008(2) -0.011(2) -0.017(2)
C10 0.118(4) 0.059(2) 0.046(2) -0.0044(18) 0.003(2) 0.005(2)
C11 0.104(3) 0.088(3) 0.059(3) 0.016(2) 0.021(2) -0.019(3)
C12 0.075(3) 0.087(3) 0.051(2) 0.0054(19) 0.0117(19) -0.025(2)
C13 0.0440(16) 0.0352(15) 0.0383(16) 0.0004(12) 0.0070(13) -0.0012(13)
C14 0.065(2) 0.0536(19) 0.0418(18) -0.0142(16) 0.0149(16) 0.0018(17)
C15 0.082(3) 0.078(2) 0.0292(17) -0.0072(17) 0.0110(17) 0.002(2)
C16 0.067(2) 0.057(2) 0.0361(17) 0.0054(15) -0.0024(15) -0.0039(18)
C17 0.099(3) 0.089(3) 0.043(2) 0.015(2) -0.007(2) 0.005(3)
C18 0.094(3) 0.072(3) 0.075(3) 0.028(2) -0.020(2) 0.012(2)
C19 0.079(3) 0.051(2) 0.076(3) 0.004(2) -0.010(2) 0.010(2)
C20 0.0532(19) 0.0422(17) 0.057(2) -0.0022(15) -0.0026(16) 0.0034(15)
C21 0.0411(16) 0.0362(15) 0.0388(16) -0.0008(13) -0.0026(12) -0.0060(13)
C22 0.0381(15) 0.0302(14) 0.0342(14) -0.0029(12) 0.0067(12) -0.0052(12)
C23 0.0428(16) 0.0351(15) 0.0363(15) 0.0015(12) 0.0117(12) -0.0010(13)
C24 0.0430(16) 0.0384(15) 0.0286(14) -0.0006(12) 0.0072(12) -0.0025(13)
C25 0.0414(16) 0.0468(17) 0.0326(15) 0.0036(13) 0.0039(12) -0.0042(14)
C26 0.0442(18) 0.0488(18) 0.0469(18) -0.0007(14) 0.0084(14) -0.0021(15)
C27 0.0436(19) 0.064(2) 0.071(2) 0.0053(19) 0.0138(17) -0.0008(17)
C28 0.045(2) 0.074(3) 0.072(2) 0.006(2) 0.0023(17) -0.0192(19)
C29 0.063(2) 0.062(2) 0.057(2) -0.0085(17) 0.0071(18) -0.0203(19)
C30 0.0484(18) 0.0540(19) 0.0394(17) -0.0032(15) 0.0063(14) -0.0116(16)
C31 0.074(2) 0.058(2) 0.056(2) -0.0266(17) 0.0140(18) -0.0234(19)
C32 0.065(2) 0.060(2) 0.057(2) -0.0243(17) 0.0271(17) -0.0133(18)
C33 0.0459(17) 0.0448(17) 0.0415(17) -0.0041(13) 0.0146(14) -0.0102(14)
C34 0.0437(17) 0.0427(17) 0.0471(18) -0.0124(14) 0.0144(14) -0.0069(14)
C35 0.071(2) 0.0483(19) 0.065(2) -0.0083(17) 0.0251(18) 0.0020(18)
C36 0.102(3) 0.064(2) 0.073(3) -0.027(2) 0.045(3) -0.009(2)
C37 0.092(3) 0.078(3) 0.053(2) -0.022(2) 0.025(2) -0.031(2)
C38 0.061(2) 0.087(3) 0.049(2) -0.003(2) 0.0022(17) -0.015(2)
C39 0.0454(19) 0.070(2) 0.059(2) -0.0103(18) 0.0130(16) -0.0005(18)
C40 0.0481(19) 0.056(2) 0.0470(18) -0.0122(15) 0.0173(15) -0.0059(16)
C41 0.061(2) 0.056(2) 0.070(2) -0.0084(18) 0.0148(18) -0.0098(19)
C42 0.078(3) 0.057(2) 0.091(3) -0.015(2) 0.027(2) -0.023(2)
C43 0.081(3) 0.085(3) 0.086(3) -0.025(3) 0.026(3) -0.039(3)
C44 0.057(3) 0.129(5) 0.094(3) -0.018(3) 0.002(2) -0.033(3)
C45 0.061(2) 0.082(3) 0.079(3) -0.010(2) 0.009(2) -0.001(2)

loop_
_atom_type_symbol
_atom_type_description
_atom_type_scat_dispersion_real
_atom_type_scat_dispersion_imag
_atom_type_scat_source
C C 0.0033 0.0016 'International Tables Vol C Tables 4.2.6.8 and 6.1.1.4'
H H 0.0000 0.0000 'International Tables Vol C Tables 4.2.6.8 and 6.1.1.4'
O O 0.0106 0.0060 'International Tables Vol C Tables 4.2.6.8 and 6.1.1.4'
P P 0.1023 0.0942 'International Tables Vol C Tables 4.2.6.8 and 6.1.1.4'
Se Se -0.0929 2.2259 'International Tables Vol C Tables 4.2.6.8 and 6.1.1.4'

loop_
_geom_angle_atom_site_label_1
_geom_angle_atom_site_label_2
_geom_angle_atom_site_label_3
_geom_angle
_geom_angle_site_symmetry_1
_geom_angle_site_symmetry_3
_geom_angle_publ_flag
O1 P1 C1 102.21(13) . . ?
O1 P1 C7 98.62(13) . . ?
C1 P1 C7 106.04(14) . . ?
O1 P1 Se1 117.25(8) . . ?
C1 P1 Se1 115.57(10) . . ?
C7 P1 Se1 114.98(11) . . ?
O2 P2 C40 97.50(13) . . ?
O2 P2 C34 104.22(13) . . ?
C40 P2 C34 106.57(14) . . ?
O2 P2 Se2 116.69(9) . . ?
C40 P2 Se2 115.67(12) . . ?
C34 P2 Se2 114.26(10) . . ?
C13 O1 P1 129.63(18) . . ?
C33 O2 P2 129.23(19) . . ?
C2 C1 C6 119.1(3) . . ?
C2 C1 P1 121.0(2) . . ?
C6 C1 P1 119.5(2) . . ?
C1 C2 C3 120.8(3) . . ?
C4 C3 C2 120.1(4) . . ?
C5 C4 C3 119.7(3) . . ?
C4 C5 C6 120.8(3) . . ?
C1 C6 C5 119.5(3) . . ?
C8 C7 C12 118.8(3) . . ?
C8 C7 P1 121.0(3) . . ?
C12 C7 P1 120.2(3) . . ?
C7 C8 C9 120.5(4) . . ?
C10 C9 C8 120.3(4) . . ?
C11 C10 C9 119.3(4) . . ?
C10 C11 C12 121.4(4) . . ?
C11 C12 C7 119.6(4) . . ?
C22 C13 O1 116.3(2) . . ?
C22 C13 C14 122.9(3) . . ?
O1 C13 C14 120.8(3) . . ?
C15 C14 C13 118.9(3) . . ?
C14 C15 C16 122.2(3) . . ?
C15 C16 C17 122.6(3) . . ?
C15 C16 C21 118.7(3) . . ?
C17 C16 C21 118.8(3) . . ?
C18 C17 C16 121.5(4) . . ?
C17 C18 C19 120.0(4) . . ?
C20 C19 C18 120.4(4) . . ?
C19 C20 C21 121.2(3) . . ?
C20 C21 C16 118.0(3) . . ?
C20 C21 C22 122.5(3) . . ?
C16 C21 C22 119.4(3) . . ?
C13 C22 C21 117.8(2) . . ?
C13 C22 C23 120.2(2) . . ?
C21 C22 C23 121.9(2) . . ?
C22 C23 C24 119.1(2) . . ?
C33 C24 C25 117.2(3) . . ?
C33 C24 C23 120.3(2) . . ?
C25 C24 C23 122.2(2) . . ?
C26 C25 C30 117.3(3) . . ?
C26 C25 C24 122.5(3) . . ?
C30 C25 C24 120.2(3) . . ?
C27 C26 C25 121.0(3) . . ?
C26 C27 C28 120.9(3) . . ?
C29 C28 C27 119.8(3) . . ?
C28 C29 C30 121.2(3) . . ?
C29 C30 C31 121.7(3) . . ?
C29 C30 C25 119.8(3) . . ?
C31 C30 C25 118.5(3) . . ?
C32 C31 C30 121.4(3) . . ?
C31 C32 C33 119.3(3) . . ?
C24 C33 O2 116.3(3) . . ?
C24 C33 C32 123.3(3) . . ?
O2 C33 C32 120.3(3) . . ?
C39 C34 C35 119.1(3) . . ?
C39 C34 P2 121.0(2) . . ?
C35 C34 P2 119.8(3) . . ?
C34 C35 C36 119.9(4) . . ?
C37 C36 C35 120.3(4) . . ?
C36 C37 C38 120.5(4) . . ?
C37 C38 C39 119.9(4) . . ?
C34 C39 C38 120.2(3) . . ?
C45 C40 C41 118.6(3) . . ?
C45 C40 P2 121.1(3) . . ?
C41 C40 P2 120.3(3) . . ?
C42 C41 C40 120.9(4) . . ?
C43 C42 C41 119.6(4) . . ?
C42 C43 C44 121.0(4) . . ?
C43 C44 C45 120.1(4) . . ?
C40 C45 C44 119.7(4) . . ?

loop_
_geom_bond_atom_site_label_1
_geom_bond_atom_site_label_2
_geom_bond_distance
_geom_bond_site_symmetry_2
_geom_bond_publ_flag
Se1 P1 2.0722(8) . ?
Se2 P2 2.0699(10) . ?
P1 O1 1.624(2) . ?
P1 C1 1.800(3) . ?
P1 C7 1.804(3) . ?
P2 O2 1.612(2) . ?
P2 C40 1.799(3) . ?
P2 C34 1.811(3) . ?
O1 C13 1.393(3) . ?
O2 C33 1.399(3) . ?
C1 C2 1.374(4) . ?
C1 C6 1.388(4) . ?
C2 C3 1.378(5) . ?
C3 C4 1.374(5) . ?
C4 C5 1.361(5) . ?
C5 C6 1.390(5) . ?
C7 C8 1.377(5) . ?
C7 C12 1.386(5) . ?
C8 C9 1.381(5) . ?
C9 C10 1.367(6) . ?
C10 C11 1.358(6) . ?
C11 C12 1.379(5) . ?
C13 C22 1.377(4) . ?
C13 C14 1.403(4) . ?
C14 C15 1.344(5) . ?
C15 C16 1.406(5) . ?
C16 C17 1.417(5) . ?
C16 C21 1.421(4) . ?
C17 C18 1.349(6) . ?
C18 C19 1.406(6) . ?
C19 C20 1.363(5) . ?
C20 C21 1.417(4) . ?
C21 C22 1.430(4) . ?
C22 C23 1.517(4) . ?
C23 C24 1.522(4) . ?
C24 C33 1.371(4) . ?
C24 C25 1.425(4) . ?
C25 C26 1.419(4) . ?
C25 C30 1.425(4) . ?
C26 C27 1.375(4) . ?
C27 C28 1.396(5) . ?
C28 C29 1.358(5) . ?
C29 C30 1.409(5) . ?
C30 C31 1.411(5) . ?
C31 C32 1.346(5) . ?
C32 C33 1.404(4) . ?
C34 C39 1.374(5) . ?
C34 C35 1.382(4) . ?
C35 C36 1.389(5) . ?
C36 C37 1.354(6) . ?
C37 C38 1.362(6) . ?
C38 C39 1.391(5) . ?
C40 C45 1.375(5) . ?
C40 C41 1.385(5) . ?
C41 C42 1.378(5) . ?
C42 C43 1.352(6) . ?
C43 C44 1.358(7) . ?
C44 C45 1.396(6) . ?

loop_
_geom_torsion_atom_site_label_1
_geom_torsion_atom_site_label_2
_geom_torsion_atom_site_label_3
_geom_torsion_atom_site_label_4
_geom_torsion
_geom_torsion_site_symmetry_1
_geom_torsion_site_symmetry_2
_geom_torsion_site_symmetry_3
_geom_torsion_site_symmetry_4
_geom_torsion_publ_flag
Se1 P1 O1 C13 25.2(3) . . . . ?
P1 O1 C13 C22 -145.5(2) . . . . ?
O1 C13 C22 C23 0.1(4) . . . . ?
C13 C22 C23 C24 123.0(3) . . . . ?
C22 C23 C24 C33 126.5(3) . . . . ?
C23 C24 C33 O2 0.7(4) . . . . ?
C24 C33 O2 P2 -151.3(2) . . . . ?
C33 O2 P2 Se2 42.9(3) . . . . ?

loop_
_cod_related_entry_id
_cod_related_entry_database
_cod_related_entry_code
1 ChemSpider 30652744
